data_7211393
loop_
_publ_author_name
'Wang, Xiuli'
'Luan, Jian'
'Lin, Hongyan'
'Xu, Chuang'
'Liu, Guocheng'
'Zhang, Juwen'
'Tian, Aixiang'

_publ_section_title
;
 The design and construction of a series of metal--organic coordination
 polymers based on two isomeric semi-rigid bis-pyridyl-bis-amide ligands
 and three aromatic polycarboxylates
;
_journal_issue 46
_journal_name_full CrystEngComm
_journal_page_first 9995
_journal_paper_doi 10.1039/c3ce41498a
_journal_volume 15
_journal_year 2013
_chemical_formula_sum 'C78 H84 Cu3 N12 O24'
_chemical_formula_weight 1764.19
_chemical_name_systematic
; 
 ? 
;
_space_group_IT_number 15
_symmetry_cell_setting monoclinic
_symmetry_space_group_name_Hall '-C 2yc'
_symmetry_space_group_name_H-M 'C 1 2/c 1'
_atom_sites_solution_hydrogens geom
_atom_sites_solution_primary direct
_atom_sites_solution_secondary difmap
_audit_creation_method SHELXL-97
_cell_angle_alpha 90.00
_cell_angle_beta 115.839(2)
_cell_angle_gamma 90.00
_cell_formula_units_Z 4
_cell_length_a 18.1047(18)
_cell_length_b 26.696(3)
_cell_length_c 18.618(3)
_cell_measurement_temperature 296(2)
_cell_measurement_theta_max 26.26
_cell_measurement_theta_min 1.52
_cell_volume 8098.9(18)
_computing_cell_refinement 'SMART (Bruker, 2001)'
_computing_data_collection 'SMART (Bruker, 2001)'
_computing_data_reduction 'SAINT+ (Bruker, 1999)'
_computing_molecular_graphics 'PLATON (Spek, 2003)'
_computing_publication_material 'SHELXTL (1998)'
_computing_structure_refinement 'SHELXL-97 (Sheldrick, 2008)'
_computing_structure_solution 'SHELXS-97 (Sheldrick, 2008)'
_diffrn_ambient_temperature 296(2)
_diffrn_measured_fraction_theta_full 0.994
_diffrn_measured_fraction_theta_max 0.994
_diffrn_radiation_monochromator graphite
_diffrn_radiation_source 'fine-focus sealed tube'
_diffrn_radiation_type MoK\a
_diffrn_radiation_wavelength 0.71073
_diffrn_reflns_av_R_equivalents 0.0398
_diffrn_reflns_av_sigmaI/netI 0.0525
_diffrn_reflns_limit_h_max 22
_diffrn_reflns_limit_h_min -15
_diffrn_reflns_limit_k_max 33
_diffrn_reflns_limit_k_min -32
_diffrn_reflns_limit_l_max 23
_diffrn_reflns_limit_l_min -22
_diffrn_reflns_number 22733
_diffrn_reflns_theta_full 26.26
_diffrn_reflns_theta_max 26.26
_diffrn_reflns_theta_min 1.52
_exptl_absorpt_coefficient_mu 0.865
_exptl_absorpt_correction_T_max 0.878
_exptl_absorpt_correction_T_min 0.813
_exptl_absorpt_correction_type multi-scan
_exptl_absorpt_process_details SADABS
_exptl_crystal_colour BLUE
_exptl_crystal_density_diffrn 1.447
_exptl_crystal_density_method 'not measured'
_exptl_crystal_description BLOCK
_exptl_crystal_F_000 3660
_exptl_crystal_size_max 0.28
_exptl_crystal_size_mid 0.20
_exptl_crystal_size_min 0.15
_refine_diff_density_max 0.496
_refine_diff_density_min -0.399
_refine_diff_density_rms 0.061
_refine_ls_extinction_method none
_refine_ls_goodness_of_fit_ref 1.058
_refine_ls_hydrogen_treatment constr
_refine_ls_matrix_type full
_refine_ls_number_parameters 541
_refine_ls_number_reflns 8137
_refine_ls_number_restraints 0
_refine_ls_restrained_S_all 1.058
_refine_ls_R_factor_all 0.0695
_refine_ls_R_factor_gt 0.0449
_refine_ls_shift/su_max 0.002
_refine_ls_shift/su_mean 0.000
_refine_ls_structure_factor_coef Fsqd
_refine_ls_weighting_details 'calc w=1/[\s^2^(Fo^2^)+(0.0632P)^2^+0.0000P] where P=(Fo^2^+2Fc^2^)/3'
_refine_ls_weighting_scheme calc
_refine_ls_wR_factor_gt 0.1144
_refine_ls_wR_factor_ref 0.1225
_reflns_number_gt 5711
_reflns_number_total 8137
_reflns_threshold_expression >2sigma(I)
_cod_data_source_file c3ce41498a.txt
_cod_data_source_block lj-2
_cod_depositor_comments
;
The following automatic conversions were performed:

'_symmetry_cell_setting' value 'Monoclinic' changed to 'monoclinic'
according to /home/saulius/struct/CIF-dictionaries/cif_core.dic
dictionary named 'cif_core.dic' version 2.4.2 from 2011-04-26.

Automatic conversion script
Id: cif_fix_values 1891 2012-01-12 08:04:46Z andrius 
;
_cod_original_cell_volume 8099.2(17)
_cod_original_sg_symbol_H-M 'C 2/c'
_cod_database_code 7211393

loop_
_symmetry_equiv_pos_as_xyz
'x, y, z'
'-x, y, -z+1/2'
'x+1/2, y+1/2, z'
'-x+1/2, y+1/2, -z+1/2'
'-x, -y, -z'
'x, -y, z-1/2'
'-x+1/2, -y+1/2, -z'
'x+1/2, -y+1/2, z-1/2'

loop_
_atom_site_label
_atom_site_type_symbol
_atom_site_fract_x
_atom_site_fract_y
_atom_site_fract_z
_atom_site_U_iso_or_equiv
_atom_site_adp_type
_atom_site_occupancy
_atom_site_symmetry_multiplicity
_atom_site_calc_flag
_atom_site_refinement_flags
_atom_site_disorder_assembly
_atom_site_disorder_group
Cu1 Cu 0.89086(2) 0.043771(13) 0.367346(19) 0.03028(11) Uani 1 1 d . . .
O1 O 0.82934(12) 0.10256(8) 0.37094(12) 0.0393(5) Uani 1 1 d . . .
O1W O 0.91571(13) 0.02671(9) 0.49646(12) 0.0501(6) Uani 1 1 d . . .
N1 N 0.79026(14) -0.00096(9) 0.32363(14) 0.0355(6) Uani 1 1 d . . .
C1 C 0.80691(16) 0.13502(11) 0.31467(17) 0.0339(7) Uani 1 1 d . . .
Cu2 Cu 0.5000 0.10279(2) 0.2500 0.04211(16) Uani 1 2 d S . .
O2 O 0.81407(14) 0.13062(9) 0.25221(13) 0.0479(6) Uani 1 1 d . . .
C2 C 0.77742(17) 0.18369(11) 0.33479(17) 0.0351(7) Uani 1 1 d . A .
N2 N 0.45639(17) 0.05192(11) 0.16239(18) 0.0506(7) Uani 1 1 d . . .
O2W O 0.8225(2) 0.0374(2) 0.5790(2) 0.159(2) Uani 1 1 d . . .
O3 O 0.57492(13) 0.15424(8) 0.31672(14) 0.0506(6) Uani 1 1 d . . .
N3 N 0.41811(16) -0.10285(10) -0.00627(15) 0.0447(7) Uani 1 1 d . . .
H3B H 0.4570 -0.1066 0.0410 0.054 Uiso 1 1 calc R . .
C3 C 0.8342(2) 0.22228(13) 0.3653(2) 0.0590(10) Uani 1 1 d . . .
H3A H 0.8875 0.2175 0.3714 0.071 Uiso 1 1 calc R . .
O3W O 0.8280(6) 0.1342(3) 0.5164(3) 0.321(6) Uani 1 1 d . . .
O4 O 0.63888(12) 0.11719(8) 0.25414(12) 0.0414(5) Uani 1 1 d . . .
N4 N 0.26383(14) -0.16090(9) -0.07346(14) 0.0375(6) Uani 1 1 d . . .
H4B H 0.2339 -0.1522 -0.1221 0.045 Uiso 1 1 calc R . .
C4 C 0.8127(3) 0.26760(15) 0.3867(3) 0.0833(14) Uani 1 1 d . . .
H4A H 0.8514 0.2931 0.4066 0.100 Uiso 1 1 calc R . .
O5 O 0.95071(11) -0.01775(7) 0.35866(11) 0.0331(4) Uani 1 1 d . . .
N5 N -0.00337(14) -0.08444(9) -0.09862(14) 0.0334(5) Uani 1 1 d . . .
C5 C 0.7345(3) 0.27522(15) 0.3787(3) 0.0895(15) Uani 1 1 d . . .
H5A H 0.7197 0.3061 0.3916 0.107 Uiso 1 1 calc R . .
O6 O 0.90720(12) 0.00350(8) 0.23189(11) 0.0403(5) Uani 1 1 d . . .
N6 N 0.58971(16) -0.14563(10) 0.26920(16) 0.0495(7) Uani 1 1 d . . .
H6B H 0.6122 -0.1397 0.3197 0.059 Uiso 1 1 calc R . .
C6 C 0.6783(2) 0.23676(13) 0.3514(2) 0.0633(11) Uani 1 1 d . A .
H6A H 0.6258 0.2416 0.3476 0.076 Uiso 1 1 calc R . .
C7 C 0.69849(18) 0.19092(11) 0.32942(18) 0.0373(7) Uani 1 1 d . . .
O7 O 0.56796(17) -0.11672(10) 0.14808(15) 0.0795(9) Uani 1 1 d . . .
C8 C 0.63440(18) 0.15095(11) 0.29733(17) 0.0363(7) Uani 1 1 d . A .
O8 O 0.31757(18) -0.05060(9) -0.08629(14) 0.0730(8) Uani 1 1 d . . .
O9 O 0.27085(13) -0.16590(9) 0.05030(12) 0.0499(6) Uani 1 1 d . . .
C9 C 0.94331(16) -0.02575(11) 0.28810(16) 0.0299(6) Uani 1 1 d . . .
C10 C 0.97664(18) -0.07354(11) 0.27203(16) 0.0345(7) Uani 1 1 d . . .
C11 C 0.9556(3) -0.11867(12) 0.2943(2) 0.0573(10) Uani 1 1 d . . .
H11A H 0.9266 -0.1189 0.3250 0.069 Uiso 1 1 calc R . .
C12 C 0.9774(3) -0.16383(14) 0.2714(3) 0.0817(14) Uani 1 1 d . . .
H12A H 0.9612 -0.1940 0.2852 0.098 Uiso 1 1 calc R . .
C13 C 0.7412(2) -0.00246(15) 0.2482(2) 0.0661(12) Uani 1 1 d . . .
H13A H 0.7453 0.0226 0.2155 0.079 Uiso 1 1 calc R . .
C14 C 0.6830(2) -0.03931(16) 0.2138(2) 0.0711(13) Uani 1 1 d . . .
H14A H 0.6518 -0.0397 0.1587 0.085 Uiso 1 1 calc R . .
C15 C 0.67087(18) -0.07514(12) 0.25956(18) 0.0401(7) Uani 1 1 d . . .
C16 C 0.7242(3) -0.07379(17) 0.3381(2) 0.0904(17) Uani 1 1 d . . .
H16A H 0.7213 -0.0982 0.3724 0.108 Uiso 1 1 calc R . .
C17 C 0.7820(3) -0.03697(16) 0.3673(2) 0.0835(15) Uani 1 1 d . . .
H17A H 0.8176 -0.0375 0.4214 0.100 Uiso 1 1 calc R . .
C18 C 0.60485(19) -0.11453(12) 0.2207(2) 0.0472(8) Uani 1 1 d . . .
C19 C 0.53602(19) -0.18930(11) 0.2390(2) 0.0446(8) Uani 1 1 d . . .
H19A H 0.5138 -0.1894 0.1807 0.053 Uiso 1 1 calc R . .
C20 C 0.5874(2) -0.23698(13) 0.2706(2) 0.0588(10) Uani 1 1 d . . .
H20A H 0.6318 -0.2372 0.2546 0.071 Uiso 1 1 calc R . .
H20B H 0.6114 -0.2372 0.3284 0.071 Uiso 1 1 calc R . .
C21 C 0.5349(2) -0.28352(13) 0.2383(3) 0.0666(11) Uani 1 1 d . . .
H21A H 0.5132 -0.2843 0.1806 0.080 Uiso 1 1 calc R . .
H21B H 0.5683 -0.3132 0.2594 0.080 Uiso 1 1 calc R . .
C22 C 0.3763(3) 0.0440(2) 0.1135(4) 0.087(2) Uani 0.787(3) 1 d P A 1
H22A H 0.3368 0.0626 0.1212 0.105 Uiso 0.787(3) 1 calc PR A 1
C22' C 0.4172(13) 0.0574(10) 0.0995(16) 0.087(2) Uani 0.213(3) 1 d P A 2
H22B H 0.3930 0.0889 0.0859 0.105 Uiso 0.213(3) 1 calc PR A 2
C23 C 0.3517(3) 0.0100(2) 0.0538(4) 0.101(3) Uani 0.787(3) 1 d P A 1
H23A H 0.2962 0.0076 0.0193 0.121 Uiso 0.787(3) 1 calc PR A 1
C23' C 0.3966(13) 0.0229(11) 0.0331(15) 0.101(3) Uani 0.213(3) 1 d P A 2
H23B H 0.3755 0.0357 -0.0185 0.121 Uiso 0.213(3) 1 calc PR A 2
C24 C 0.4059(2) -0.02107(13) 0.04228(19) 0.0469(8) Uani 1 1 d . . .
C25 C 0.4860(3) -0.00896(18) 0.0853(3) 0.0656(14) Uani 0.787(3) 1 d P A 1
H25A H 0.5260 -0.0256 0.0758 0.079 Uiso 0.787(3) 1 calc PR A 1
C25' C 0.4408(10) -0.0399(7) 0.1257(12) 0.0656(14) Uani 0.213(3) 1 d P A 2
H25B H 0.4462 -0.0740 0.1377 0.079 Uiso 0.213(3) 1 calc PR A 2
C26 C 0.5092(3) 0.02823(18) 0.1438(3) 0.0634(13) Uani 0.787(3) 1 d P A 1
H26A H 0.5645 0.0366 0.1708 0.076 Uiso 0.787(3) 1 calc PR A 1
C26' C 0.4647(10) -0.0032(7) 0.1845(12) 0.0634(13) Uani 0.213(3) 1 d P A 2
H26B H 0.4860 -0.0126 0.2379 0.076 Uiso 0.213(3) 1 calc PR A 2
C27 C 0.3770(2) -0.05976(13) -0.02275(19) 0.0479(8) Uani 1 1 d . A .
C28 C 0.40215(18) -0.14456(11) -0.06263(18) 0.0393(7) Uani 1 1 d . . .
H28A H 0.3770 -0.1313 -0.1172 0.047 Uiso 1 1 calc R . .
C29 C 0.4842(2) -0.16887(14) -0.0470(2) 0.0546(9) Uani 1 1 d . . .
H29A H 0.5179 -0.1447 -0.0581 0.065 Uiso 1 1 calc R . .
H29B H 0.5126 -0.1779 0.0089 0.065 Uiso 1 1 calc R . .
C30 C 0.4747(2) -0.21497(13) -0.0972(2) 0.0551(9) Uani 1 1 d . . .
H30A H 0.4528 -0.2055 -0.1529 0.066 Uiso 1 1 calc R . .
H30B H 0.5280 -0.2302 -0.0821 0.066 Uiso 1 1 calc R . .
C31 C 0.4181(2) -0.25246(13) -0.0864(2) 0.0550(9) Uani 1 1 d . . .
H31A H 0.4424 -0.2645 -0.0318 0.066 Uiso 1 1 calc R . .
H31B H 0.4107 -0.2809 -0.1213 0.066 Uiso 1 1 calc R . .
C32 C 0.3344(2) -0.22861(12) -0.1058(2) 0.0484(8) Uani 1 1 d . . .
H32A H 0.3083 -0.2188 -0.1616 0.058 Uiso 1 1 calc R . .
H32B H 0.2994 -0.2529 -0.0971 0.058 Uiso 1 1 calc R . .
C33 C 0.34430(17) -0.18290(11) -0.05373(17) 0.0370(7) Uani 1 1 d . . .
H33A H 0.3679 -0.1938 0.0021 0.044 Uiso 1 1 calc R . .
C34 C 0.23462(18) -0.15376(11) -0.02016(17) 0.0356(7) Uani 1 1 d . . .
C35 C 0.15038(17) -0.12980(10) -0.05057(16) 0.0325(6) Uani 1 1 d . . .
C36 C 0.1158(2) -0.10136(12) -0.11898(18) 0.0456(8) Uani 1 1 d . . .
H36A H 0.1434 -0.0968 -0.1506 0.055 Uiso 1 1 calc R . .
C37 C 0.0404(2) -0.07981(13) -0.14012(18) 0.0470(8) Uani 1 1 d . . .
H37A H 0.0184 -0.0607 -0.1865 0.056 Uiso 1 1 calc R . .
C38 C 0.02936(19) -0.11255(12) -0.03296(19) 0.0452(8) Uani 1 1 d . . .
H38A H -0.0003 -0.1174 -0.0035 0.054 Uiso 1 1 calc R . .
C39 C 0.10533(19) -0.13470(12) -0.00706(19) 0.0448(8) Uani 1 1 d . . .
H39A H 0.1265 -0.1531 0.0401 0.054 Uiso 1 1 calc R . .

loop_
_atom_site_aniso_label
_atom_site_aniso_U_11
_atom_site_aniso_U_22
_atom_site_aniso_U_33
_atom_site_aniso_U_23
_atom_site_aniso_U_13
_atom_site_aniso_U_12
Cu1 0.02473(18) 0.0322(2) 0.0345(2) 0.00155(15) 0.01350(15) 0.00055(15)
O1 0.0386(11) 0.0406(12) 0.0411(11) 0.0093(10) 0.0195(10) 0.0121(10)
O1W 0.0429(13) 0.0683(15) 0.0342(11) 0.0074(11) 0.0121(10) -0.0006(12)
N1 0.0307(13) 0.0369(14) 0.0382(14) 0.0062(11) 0.0143(11) -0.0010(11)
C1 0.0216(14) 0.0400(17) 0.0401(17) -0.0009(14) 0.0134(13) -0.0027(13)
Cu2 0.0301(3) 0.0417(3) 0.0540(3) 0.000 0.0179(3) 0.000
O2 0.0514(13) 0.0562(15) 0.0463(13) 0.0007(11) 0.0308(11) 0.0031(12)
C2 0.0307(15) 0.0339(16) 0.0393(16) -0.0010(13) 0.0140(13) -0.0006(13)
N2 0.0321(14) 0.0540(19) 0.0608(19) -0.0065(14) 0.0156(14) 0.0011(13)
O2W 0.084(3) 0.312(6) 0.059(2) 0.007(3) 0.0111(18) 0.040(3)
O3 0.0369(12) 0.0503(14) 0.0756(16) -0.0129(12) 0.0348(12) -0.0052(11)
N3 0.0377(14) 0.0461(16) 0.0403(15) -0.0029(12) 0.0077(12) 0.0048(13)
C3 0.0394(19) 0.051(2) 0.086(3) -0.011(2) 0.0274(19) -0.0065(17)
O3W 0.609(15) 0.262(7) 0.143(4) 0.075(5) 0.211(7) 0.253(9)
O4 0.0378(12) 0.0391(12) 0.0517(13) -0.0081(10) 0.0237(10) -0.0048(10)
N4 0.0312(13) 0.0498(16) 0.0327(13) 0.0066(11) 0.0151(11) 0.0113(12)
C4 0.062(3) 0.054(3) 0.135(4) -0.036(3) 0.044(3) -0.026(2)
O5 0.0306(10) 0.0369(11) 0.0329(11) -0.0018(9) 0.0150(9) 0.0011(9)
N5 0.0322(13) 0.0331(13) 0.0370(13) 0.0012(11) 0.0169(11) 0.0003(11)
C5 0.078(3) 0.046(2) 0.152(4) -0.044(3) 0.058(3) -0.010(2)
O6 0.0370(11) 0.0442(13) 0.0379(12) 0.0080(10) 0.0146(10) 0.0043(10)
N6 0.0459(16) 0.0464(17) 0.0510(17) -0.0080(13) 0.0163(14) -0.0171(14)
C6 0.051(2) 0.044(2) 0.103(3) -0.018(2) 0.041(2) 0.0007(18)
C7 0.0315(15) 0.0314(16) 0.0491(18) -0.0026(13) 0.0178(14) -0.0003(13)
O7 0.0774(19) 0.0710(18) 0.0461(15) 0.0100(13) -0.0138(14) -0.0271(16)
C8 0.0294(15) 0.0380(18) 0.0393(16) 0.0054(14) 0.0130(13) 0.0029(14)
O8 0.089(2) 0.0546(16) 0.0463(15) 0.0002(12) 0.0021(14) 0.0226(15)
O9 0.0503(13) 0.0640(15) 0.0361(12) 0.0109(11) 0.0194(11) 0.0244(12)
C9 0.0232(13) 0.0345(16) 0.0335(15) 0.0002(13) 0.0136(12) -0.0052(12)
C10 0.0405(17) 0.0316(16) 0.0317(15) -0.0002(12) 0.0160(13) -0.0016(14)
C11 0.093(3) 0.0379(19) 0.065(2) -0.0014(17) 0.057(2) -0.007(2)
C12 0.148(4) 0.037(2) 0.102(3) 0.003(2) 0.093(3) -0.007(3)
C13 0.048(2) 0.086(3) 0.044(2) 0.0265(19) 0.0016(17) -0.027(2)
C14 0.054(2) 0.100(3) 0.0345(18) 0.016(2) -0.0032(16) -0.033(2)
C15 0.0334(16) 0.0376(17) 0.0400(17) 0.0052(13) 0.0072(14) -0.0008(14)
C16 0.095(3) 0.095(3) 0.048(2) 0.026(2) 0.000(2) -0.059(3)
C17 0.090(3) 0.095(3) 0.0360(19) 0.013(2) 0.000(2) -0.057(3)
C18 0.0343(17) 0.0422(19) 0.051(2) 0.0034(16) 0.0057(16) -0.0014(15)
C19 0.0365(17) 0.0376(17) 0.054(2) -0.0058(15) 0.0149(15) -0.0060(15)
C20 0.0339(17) 0.053(2) 0.088(3) -0.009(2) 0.0251(18) 0.0008(17)
C21 0.054(2) 0.040(2) 0.113(3) 0.000(2) 0.043(2) 0.0045(19)
C22 0.033(3) 0.094(4) 0.108(4) -0.048(3) 0.005(3) 0.019(3)
C22' 0.033(3) 0.094(4) 0.108(4) -0.048(3) 0.005(3) 0.019(3)
C23 0.038(3) 0.120(5) 0.100(4) -0.063(4) -0.012(3) 0.030(4)
C23' 0.038(3) 0.120(5) 0.100(4) -0.063(4) -0.012(3) 0.030(4)
C24 0.0437(19) 0.047(2) 0.0421(18) -0.0005(15) 0.0115(15) 0.0092(17)
C25 0.047(3) 0.060(3) 0.098(4) -0.024(3) 0.039(3) -0.004(2)
C25' 0.047(3) 0.060(3) 0.098(4) -0.024(3) 0.039(3) -0.004(2)
C26 0.034(2) 0.063(3) 0.089(3) -0.022(3) 0.024(2) -0.005(2)
C26' 0.034(2) 0.063(3) 0.089(3) -0.022(3) 0.024(2) -0.005(2)
C27 0.049(2) 0.046(2) 0.0425(19) 0.0038(15) 0.0139(16) 0.0033(17)
C28 0.0373(16) 0.0417(18) 0.0386(17) -0.0001(14) 0.0162(14) 0.0051(14)
C29 0.0382(18) 0.062(2) 0.066(2) -0.0023(19) 0.0255(17) 0.0066(17)
C30 0.051(2) 0.056(2) 0.071(2) 0.0058(19) 0.0382(19) 0.0160(18)
C31 0.065(2) 0.042(2) 0.074(2) 0.0056(18) 0.046(2) 0.0132(18)
C32 0.053(2) 0.0400(19) 0.060(2) 0.0000(16) 0.0321(18) -0.0006(16)
C33 0.0310(15) 0.0451(18) 0.0358(16) 0.0073(13) 0.0154(13) 0.0119(14)
C34 0.0357(16) 0.0341(17) 0.0374(17) 0.0012(13) 0.0164(14) 0.0061(14)
C35 0.0348(15) 0.0293(16) 0.0355(16) 0.0011(12) 0.0174(13) 0.0044(13)
C36 0.0511(19) 0.051(2) 0.0478(18) 0.0170(15) 0.0335(16) 0.0200(16)
C37 0.0503(19) 0.057(2) 0.0414(18) 0.0180(16) 0.0270(16) 0.0217(17)
C38 0.0421(18) 0.051(2) 0.0539(19) 0.0192(16) 0.0317(16) 0.0100(16)
C39 0.0433(18) 0.052(2) 0.0443(18) 0.0186(15) 0.0241(15) 0.0116(16)

loop_
_atom_type_symbol
_atom_type_description
_atom_type_scat_dispersion_real
_atom_type_scat_dispersion_imag
_atom_type_scat_source
C C 0.0033 0.0016 'International Tables Vol C Tables 4.2.6.8 and 6.1.1.4'
H H 0.0000 0.0000 'International Tables Vol C Tables 4.2.6.8 and 6.1.1.4'
N N 0.0061 0.0033 'International Tables Vol C Tables 4.2.6.8 and 6.1.1.4'
O O 0.0106 0.0060 'International Tables Vol C Tables 4.2.6.8 and 6.1.1.4'
Cu Cu 0.3201 1.2651 'International Tables Vol C Tables 4.2.6.8 and 6.1.1.4'

loop_
_geom_angle_atom_site_label_1
_geom_angle_atom_site_label_2
_geom_angle_atom_site_label_3
_geom_angle
_geom_angle_site_symmetry_1
_geom_angle_site_symmetry_3
O1 Cu1 O5 177.44(8) . .
O1 Cu1 N1 93.52(9) . .
O5 Cu1 N1 84.72(9) . .
O1 Cu1 N5 91.95(9) . 6_656
O5 Cu1 N5 89.65(8) . 6_656
N1 Cu1 N5 172.69(9) . 6_656
O1 Cu1 O1W 88.73(8) . .
O5 Cu1 O1W 93.19(8) . .
N1 Cu1 O1W 92.03(9) . .
N5 Cu1 O1W 92.94(9) 6_656 .
C1 O1 Cu1 120.02(18) . .
C13 N1 C17 116.1(3) . .
C13 N1 Cu1 121.7(2) . .
C17 N1 Cu1 120.6(2) . .
O2 C1 O1 125.6(3) . .
O2 C1 C2 120.7(3) . .
O1 C1 C2 113.5(2) . .
O3 Cu2 O3 90.42(14) . 2_655
O3 Cu2 N2 156.22(10) . .
O3 Cu2 N2 92.35(11) 2_655 .
O3 Cu2 N2 92.35(11) . 2_655
O3 Cu2 N2 156.22(10) 2_655 2_655
N2 Cu2 N2 94.54(17) . 2_655
O3 Cu2 C8 29.43(9) . .
O3 Cu2 C8 99.17(9) 2_655 .
N2 Cu2 C8 127.07(10) . .
N2 Cu2 C8 94.73(10) 2_655 .
O3 Cu2 C8 99.17(9) . 2_655
O3 Cu2 C8 29.43(9) 2_655 2_655
N2 Cu2 C8 94.73(10) . 2_655
N2 Cu2 C8 127.07(10) 2_655 2_655
C8 Cu2 C8 119.34(13) . 2_655
C3 C2 C7 118.4(3) . .
C3 C2 C1 117.4(3) . .
C7 C2 C1 124.0(3) . .
C22' N2 C26 89.4(12) . .
C22' N2 C22 44.6(14) . .
C26 N2 C22 116.1(4) . .
C22' N2 C26' 111.4(16) . .
C26 N2 C26' 66.8(7) . .
C22 N2 C26' 89.0(7) . .
C22' N2 Cu2 129.1(13) . .
C26 N2 Cu2 117.9(3) . .
C22 N2 Cu2 125.5(3) . .
C26' N2 Cu2 118.7(7) . .
C8 O3 Cu2 102.08(19) . .
C27 N3 C28 125.0(3) . .
C4 C3 C2 121.1(3) . .
C34 N4 C33 123.3(2) . .
C5 C4 C3 120.3(4) . .
C9 O5 Cu1 113.56(17) . .
C37 N5 C38 116.4(3) . .
C37 N5 Cu1 119.0(2) . 6_455
C38 N5 Cu1 124.37(19) . 6_455
C4 C5 C6 119.4(4) . .
C18 N6 C19 122.1(3) . .
C5 C6 C7 121.2(3) . .
C6 C7 C2 119.4(3) . .
C6 C7 C8 119.2(3) . .
C2 C7 C8 121.3(3) . .
O4 C8 O3 122.5(3) . .
O4 C8 C7 121.4(3) . .
O3 C8 C7 116.1(3) . .
O4 C8 Cu2 74.33(17) . .
O3 C8 Cu2 48.49(14) . .
C7 C8 Cu2 163.0(2) . .
O6 C9 O5 122.9(3) . .
O6 C9 C10 118.6(2) . .
O5 C9 C10 118.5(2) . .
C11 C10 C10 119.20(19) . 2_755
C11 C10 C9 119.7(3) . .
C10 C10 C9 120.81(15) 2_755 .
C10 C11 C12 120.8(3) . .
C12 C12 C11 119.9(2) 2_755 .
N1 C13 C14 123.4(3) . .
C15 C14 C13 120.6(3) . .
C16 C15 C14 115.0(3) . .
C16 C15 C18 125.1(3) . .
C14 C15 C18 119.8(3) . .
C15 C16 C17 120.7(3) . .
N1 C17 C16 123.9(3) . .
O7 C18 N6 122.9(3) . .
O7 C18 C15 119.9(3) . .
N6 C18 C15 117.3(3) . .
N6 C19 C19 113.5(2) . 2_655
N6 C19 C20 108.9(3) . .
C19 C19 C20 110.1(2) 2_655 .
C21 C20 C19 110.9(3) . .
C21 C21 C20 110.2(3) 2_655 .
N2 C22 C23 122.0(5) . .
N2 C22' C23' 130(2) . .
C22 C23 C24 122.3(4) . .
C24 C23' C22' 122(3) . .
C23' C24 C25 84.1(10) . .
C23' C24 C23 50.1(14) . .
C25 C24 C23 114.7(4) . .
C23' C24 C25' 117.1(14) . .
C25 C24 C25' 66.8(7) . .
C23 C24 C25' 92.8(7) . .
C23' C24 C27 125.9(12) . .
C25 C24 C27 123.2(3) . .
C23 C24 C27 121.4(3) . .
C25' C24 C27 116.7(7) . .
C24 C25 C26 120.8(4) . .
C26' C25' C24 115.4(16) . .
N2 C26 C25 122.8(4) . .
C25' C26' N2 120.7(17) . .
O8 C27 N3 124.1(3) . .
O8 C27 C24 119.4(3) . .
N3 C27 C24 116.4(3) . .
N3 C28 C33 111.2(2) . .
N3 C28 C29 108.3(3) . .
C33 C28 C29 110.6(3) . .
C30 C29 C28 112.9(3) . .
C31 C30 C29 111.2(3) . .
C30 C31 C32 110.6(3) . .
C33 C32 C31 110.7(3) . .
N4 C33 C32 109.6(3) . .
N4 C33 C28 111.1(2) . .
C32 C33 C28 111.4(2) . .
O9 C34 N4 124.1(3) . .
O9 C34 C35 119.5(2) . .
N4 C34 C35 116.4(2) . .
C36 C35 C39 116.6(3) . .
C36 C35 C34 123.7(3) . .
C39 C35 C34 119.7(2) . .
C37 C36 C35 119.4(3) . .
N5 C37 C36 124.3(3) . .
N5 C38 C39 122.7(3) . .
C38 C39 C35 120.5(3) . .

loop_
_geom_bond_atom_site_label_1
_geom_bond_atom_site_label_2
_geom_bond_distance
_geom_bond_site_symmetry_2
Cu1 O1 1.943(2) .
Cu1 O5 2.0125(19) .
Cu1 N1 2.028(2) .
Cu1 N5 2.047(2) 6_656
Cu1 O1W 2.290(2) .
O1 C1 1.282(3) .
N1 C13 1.295(4) .
N1 C17 1.309(4) .
C1 O2 1.231(3) .
C1 C2 1.513(4) .
Cu2 O3 1.950(2) .
Cu2 O3 1.950(2) 2_655
Cu2 N2 2.001(3) .
Cu2 N2 2.002(3) 2_655
Cu2 C8 2.546(3) .
Cu2 C8 2.546(3) 2_655
C2 C3 1.390(4) .
C2 C7 1.402(4) .
N2 C22' 1.08(3) .
N2 C26 1.312(5) .
N2 C22 1.351(6) .
N2 C26' 1.519(19) .
O3 C8 1.279(3) .
N3 C27 1.331(4) .
N3 C28 1.470(4) .
C3 C4 1.381(5) .
O4 C8 1.234(3) .
N4 C34 1.326(3) .
N4 C33 1.461(3) .
C4 C5 1.372(6) .
O5 C9 1.279(3) .
N5 C37 1.332(4) .
N5 C38 1.333(4) .
N5 Cu1 2.047(2) 6_455
C5 C6 1.378(5) .
O6 C9 1.239(3) .
N6 C18 1.340(4) .
N6 C19 1.464(4) .
C6 C7 1.389(4) .
C7 C8 1.496(4) .
O7 C18 1.221(4) .
O8 C27 1.228(4) .
O9 C34 1.227(3) .
C9 C10 1.496(4) .
C10 C11 1.380(4) .
C10 C10 1.412(6) 2_755
C11 C12 1.391(5) .
C12 C12 1.371(7) 2_755
C13 C14 1.378(5) .
C14 C15 1.361(4) .
C15 C16 1.357(5) .
C15 C18 1.518(4) .
C16 C17 1.364(5) .
C19 C19 1.527(6) 2_655
C19 C20 1.534(4) .
C20 C21 1.520(5) .
C21 C21 1.505(7) 2_655
C22 C23 1.353(7) .
C22' C23' 1.45(3) .
C23 C24 1.371(6) .
C23' C24 1.19(3) .
C24 C25 1.355(5) .
C24 C25' 1.49(2) .
C24 C27 1.501(5) .
C25 C26 1.396(6) .
C25' C26' 1.39(2) .
C28 C33 1.524(4) .
C28 C29 1.529(4) .
C29 C30 1.509(5) .
C30 C31 1.506(5) .
C31 C32 1.534(4) .
C32 C33 1.520(4) .
C34 C35 1.518(4) .
C35 C36 1.377(4) .
C35 C39 1.384(4) .
C36 C37 1.372(4) .
C38 C39 1.377(4) .
